data_1542670
loop_
_publ_author_name
'Yoshizaki, Soichi'
'Nakamura, Yu'
'Masutomi, Koji'
'Yoshida, Tomoka'
'Noguchi, Keiichi'
'Shibata, Yu'
'Tanaka, Ken'

_publ_section_title
;
 Rhodium-Catalyzed Asymmetric [2 + 2 + 2] Cycloaddition of 1,6-Enynes with
 Cyclopropylideneacetamides.
;
_journal_issue 3
_journal_name_full 'Organic letters'
_journal_page_first 388
_journal_page_last 391
_journal_paper_doi 10.1021/acs.orglett.5b03387
_journal_volume 18
_journal_year 2016
_chemical_absolute_configuration ad
_chemical_formula_moiety 'C24 H32 N2 O3 S'
_chemical_formula_sum 'C24 H32 N2 O3 S'
_chemical_formula_weight 428.57
_chemical_name_systematic
;
 ?
;
_space_group_crystal_system monoclinic
_space_group_IT_number 4
_space_group_name_Hall 'P 2yb'
_space_group_name_H-M_alt 'P 1 21 1'
_symmetry_space_group_name_Hall 'P 2yb'
_symmetry_space_group_name_H-M 'P 1 21 1'
_atom_sites_solution_hydrogens geom
_cell_angle_alpha 90
_cell_angle_beta 103.8850(10)
_cell_angle_gamma 90
_cell_formula_units_Z 4
_cell_length_a 16.9083(3)
_cell_length_b 5.97938(11)
_cell_length_c 23.1232(4)
_cell_measurement_reflns_used 31449
_cell_measurement_temperature 193(2)
_cell_measurement_theta_max 68.22
_cell_measurement_theta_min 3.70
_cell_volume 2269.47(7)
_computing_cell_refinement 'RAPID AUTO'
_computing_data_collection 'RAPID AUTO (Rigaku, 2004)'
_computing_data_reduction 'RAPID AUTO'
_computing_structure_refinement 'SHELXL-2014 (Sheldrick, 2014)'
_computing_structure_solution 'Il Milione (Burla, et al., 2007)'
_diffrn_ambient_temperature 193(2)
_diffrn_detector_area_resol_mean 10.000
_diffrn_measured_fraction_theta_full 0.993
_diffrn_measured_fraction_theta_max 0.992
_diffrn_measurement_device_type 'Rigaku R-AXIS RAPID'
_diffrn_measurement_method \w
_diffrn_radiation_type CuK\a
_diffrn_radiation_wavelength 1.54187
_diffrn_reflns_av_R_equivalents 0.0331
_diffrn_reflns_av_unetI/netI 0.0366
_diffrn_reflns_laue_measured_fraction_full 0.993
_diffrn_reflns_laue_measured_fraction_max 0.992
_diffrn_reflns_limit_h_max 20
_diffrn_reflns_limit_h_min -20
_diffrn_reflns_limit_k_max 6
_diffrn_reflns_limit_k_min -7
_diffrn_reflns_limit_l_max 27
_diffrn_reflns_limit_l_min -27
_diffrn_reflns_number 40842
_diffrn_reflns_point_group_measured_fraction_full 0.951
_diffrn_reflns_point_group_measured_fraction_max 0.950
_diffrn_reflns_theta_full 67.687
_diffrn_reflns_theta_max 68.214
_diffrn_reflns_theta_min 3.698
_diffrn_source 'rotating anode'
_exptl_absorpt_coefficient_mu 1.482
_exptl_absorpt_correction_T_max 0.957
_exptl_absorpt_correction_T_min 0.496
_exptl_absorpt_correction_type numerical
_exptl_absorpt_process_details 'NUMABS (Rigaku, 1999)'
_exptl_crystal_colour colorless
_exptl_crystal_density_diffrn 1.254
_exptl_crystal_density_method 'not measured'
_exptl_crystal_description platelet
_exptl_crystal_F_000 920
_exptl_crystal_size_max 0.600
_exptl_crystal_size_mid 0.350
_exptl_crystal_size_min 0.030
_refine_diff_density_max 0.235
_refine_diff_density_min -0.297
_refine_diff_density_rms 0.045
_refine_ls_abs_structure_details
;
 Flack x determined using 1901 quotients [(I+)-(I-)]/[(I+)+(I-)]
 (Parsons, Flack and Wagner, Acta Cryst. B69 (2013) 249-259).
;
_refine_ls_abs_structure_Flack 0.040(6)
_refine_ls_extinction_method none
_refine_ls_goodness_of_fit_ref 1.124
_refine_ls_hydrogen_treatment constr
_refine_ls_matrix_type full
_refine_ls_number_parameters 544
_refine_ls_number_reflns 7894
_refine_ls_number_restraints 2
_refine_ls_restrained_S_all 1.124
_refine_ls_R_factor_all 0.0712
_refine_ls_R_factor_gt 0.0463
_refine_ls_shift/su_max 0.001
_refine_ls_shift/su_mean 0.000
_refine_ls_structure_factor_coef Fsqd
_refine_ls_weighting_details 'w=1/[\s^2^(Fo^2^)+(0.0729P)^2^+0.1288P] where P=(Fo^2^+2Fc^2^)/3'
_refine_ls_weighting_scheme calc
_refine_ls_wR_factor_gt 0.1158
_refine_ls_wR_factor_ref 0.1451
_reflns_Friedel_coverage 0.735
_reflns_friedel_fraction_full 0.899
_reflns_friedel_fraction_max 0.898
_reflns_number_gt 5634
_reflns_number_total 7894
_reflns_threshold_expression 'I > 2\s(I)'
_cod_data_source_file ol5b03387_si_001.cif
_cod_data_source_block I
_cod_original_cell_volume 2269.46(7)
_cod_database_code 1542670
_shelx_space_group_comment
;
The symmetry employed for this shelxl refinement is uniquely defined
by the following loop, which should always be used as a source of
symmetry information in preference to the above space-group names.
They are only intended as comments.
;
_shelx_estimated_absorpt_t_min 0.470
_shelx_estimated_absorpt_t_max 0.957
_shelxl_version_number 2014-3

loop_
_space_group_symop_operation_xyz
'x, y, z'
'-x, y+1/2, -z'

loop_
_atom_site_label
_atom_site_type_symbol
_atom_site_fract_x
_atom_site_fract_y
_atom_site_fract_z
_atom_site_U_iso_or_equiv
_atom_site_adp_type
_atom_site_occupancy
_atom_site_site_symmetry_order
_atom_site_calc_flag
_atom_site_refinement_flags_posn
_atom_site_refinement_flags_adp
S1 S 0.52006(7) 0.3425(2) 0.65524(5) 0.0595(4) Uani 1 1 d . .
S2 S 0.02353(7) 0.2759(2) 0.66667(5) 0.0592(4) Uani 1 1 d . .
O1 O 0.59505(18) 0.4648(6) 0.66289(15) 0.0691(10) Uani 1 1 d . .
O2 O 0.5209(2) 0.1043(6) 0.65717(15) 0.0718(10) Uani 1 1 d . .
O3 O 0.42019(19) 0.4983(6) 0.90734(13) 0.0607(9) Uani 1 1 d . .
O4 O 0.10165(19) 0.3813(7) 0.67891(14) 0.0712(10) Uani 1 1 d . .
O5 O 0.0171(2) 0.0383(6) 0.66452(15) 0.0756(10) Uani 1 1 d . .
O6 O -0.0990(2) 0.4434(6) 0.90880(13) 0.0701(10) Uani 1 1 d . .
N1 N 0.4772(2) 0.4283(7) 0.70623(16) 0.0556(10) Uani 1 1 d . .
N2 N 0.3816(2) 0.7994(6) 0.95174(14) 0.0511(9) Uani 1 1 d . .
N3 N -0.0208(2) 0.3629(7) 0.71701(15) 0.0531(9) Uani 1 1 d . .
N4 N -0.1317(2) 0.7496(7) 0.95403(14) 0.0559(10) Uani 1 1 d . .
C1 C 0.4578(3) 0.4160(8) 0.5858(2) 0.0522(11) Uani 1 1 d . .
C2 C 0.4650(3) 0.6257(8) 0.5612(2) 0.0574(12) Uani 1 1 d . .
H2 H 0.5032 0.7312 0.5824 0.069 Uiso 1 1 calc R U
C3 C 0.4158(3) 0.6801(9) 0.5053(2) 0.0613(13) Uani 1 1 d . .
H3 H 0.4215 0.8221 0.4883 0.074 Uiso 1 1 calc R U
C4 C 0.3588(3) 0.5290(9) 0.4744(2) 0.0592(12) Uani 1 1 d . .
C5 C 0.3518(3) 0.3233(10) 0.4999(2) 0.0635(13) Uani 1 1 d . .
H5 H 0.3127 0.2188 0.4793 0.076 Uiso 1 1 calc R U
C6 C 0.4006(3) 0.2673(9) 0.5549(2) 0.0579(12) Uani 1 1 d . .
H6 H 0.3947 0.1250 0.5717 0.069 Uiso 1 1 calc R U
C7 C 0.3075(3) 0.5869(11) 0.4135(2) 0.0839(18) Uani 1 1 d . .
H7A H 0.3107 0.7481 0.4067 0.101 Uiso 1 1 calc R U
H7B H 0.2508 0.5448 0.4109 0.101 Uiso 1 1 calc R U
H7C H 0.3277 0.5054 0.3831 0.101 Uiso 1 1 calc R U
C8 C 0.3984(3) 0.3338(8) 0.7120(2) 0.0583(12) Uani 1 1 d . .
H8A H 0.4071 0.2152 0.7427 0.070 Uiso 1 1 calc R U
H8B H 0.3677 0.2703 0.6736 0.070 Uiso 1 1 calc R U
C9 C 0.3528(2) 0.5331(8) 0.73032(17) 0.0500(11) Uani 1 1 d . .
C10 C 0.3012(3) 0.4677(8) 0.77415(18) 0.0532(11) Uani 1 1 d . .
H10A H 0.2497 0.3982 0.7520 0.064 Uiso 1 1 calc R U
H10B H 0.3311 0.3561 0.8028 0.064 Uiso 1 1 calc R U
C11 C 0.2823(3) 0.6690(8) 0.80757(18) 0.0515(11) Uani 1 1 d . .
C12 C 0.3573(2) 0.7987(8) 0.84221(16) 0.0475(10) Uani 1 1 d . .
H12 H 0.3409 0.9559 0.8484 0.057 Uiso 1 1 calc R U
C13 C 0.4258(2) 0.8030(8) 0.80981(16) 0.0490(11) Uani 1 1 d . .
C14 C 0.4215(2) 0.6849(7) 0.76083(18) 0.0463(10) Uani 1 1 d . .
C15 C 0.4867(3) 0.6636(9) 0.7267(2) 0.0584(12) Uani 1 1 d . .
H15A H 0.4773 0.7687 0.6926 0.070 Uiso 1 1 calc R U
H15B H 0.5416 0.6907 0.7527 0.070 Uiso 1 1 calc R U
C16 C 0.3009(3) 0.6485(9) 0.67449(18) 0.0579(12) Uani 1 1 d . .
H16A H 0.2783 0.7878 0.6861 0.069 Uiso 1 1 calc R U
H16B H 0.2563 0.5491 0.6551 0.069 Uiso 1 1 calc R U
H16C H 0.3350 0.6821 0.6468 0.069 Uiso 1 1 calc R U
C17 C 0.2064(2) 0.8029(10) 0.78110(19) 0.0642(14) Uani 1 1 d . .
H17A H 0.2090 0.9672 0.7866 0.077 Uiso 1 1 calc R U
H17B H 0.1714 0.7516 0.7427 0.077 Uiso 1 1 calc R U
C18 C 0.2103(3) 0.6593(10) 0.8353(2) 0.0670(14) Uani 1 1 d . .
H18A H 0.2152 0.7358 0.8740 0.080 Uiso 1 1 calc R U
H18B H 0.1775 0.5203 0.8301 0.080 Uiso 1 1 calc R U
C19 C 0.4973(3) 0.9476(9) 0.83922(19) 0.0581(12) Uani 1 1 d . .
H19A H 0.5276 0.9906 0.8098 0.070 Uiso 1 1 calc R U
H19B H 0.5331 0.8639 0.8716 0.070 Uiso 1 1 calc R U
H19C H 0.4775 1.0823 0.8554 0.070 Uiso 1 1 calc R U
C20 C 0.3894(3) 0.6869(8) 0.90337(18) 0.0496(11) Uani 1 1 d . .
C21 C 0.3466(3) 1.0213(8) 0.9551(2) 0.0568(12) Uani 1 1 d . .
H21A H 0.2871 1.0206 0.9376 0.068 Uiso 1 1 calc R U
H21B H 0.3722 1.1337 0.9340 0.068 Uiso 1 1 calc R U
C22 C 0.3655(3) 1.0695(9) 1.0216(2) 0.0677(14) Uani 1 1 d . .
H22A H 0.4178 1.1507 1.0346 0.081 Uiso 1 1 calc R U
H22B H 0.3217 1.1600 1.0317 0.081 Uiso 1 1 calc R U
C23 C 0.3706(3) 0.8440(9) 1.0502(2) 0.0681(14) Uani 1 1 d . .
H23A H 0.3158 0.7900 1.0517 0.082 Uiso 1 1 calc R U
H23B H 0.4055 0.8491 1.0912 0.082 Uiso 1 1 calc R U
C24 C 0.4075(3) 0.6953(8) 1.01130(18) 0.0589(12) Uani 1 1 d . .
H24A H 0.4676 0.6924 1.0251 0.071 Uiso 1 1 calc R U
H24B H 0.3864 0.5406 1.0109 0.071 Uiso 1 1 calc R U
C25 C -0.0328(3) 0.3747(8) 0.59746(19) 0.0520(11) Uani 1 1 d . .
C26 C -0.0169(3) 0.5841(8) 0.5770(2) 0.0566(12) Uani 1 1 d . .
H26 H 0.0256 0.6742 0.5997 0.068 Uiso 1 1 calc R U
C27 C -0.0642(3) 0.6605(9) 0.5225(2) 0.0625(13) Uani 1 1 d . .
H27 H -0.0530 0.8028 0.5080 0.075 Uiso 1 1 calc R U
C28 C -0.1275(3) 0.5316(10) 0.4891(2) 0.0622(13) Uani 1 1 d . .
C29 C -0.1419(3) 0.3235(10) 0.5103(2) 0.0639(13) Uani 1 1 d . .
H29 H -0.1845 0.2331 0.4878 0.077 Uiso 1 1 calc R U
C30 C -0.0953(3) 0.2449(9) 0.56383(19) 0.0592(12) Uani 1 1 d . .
H30 H -0.1060 0.1012 0.5777 0.071 Uiso 1 1 calc R U
C31 C -0.1778(4) 0.6149(12) 0.4304(2) 0.091(2) Uani 1 1 d . .
H31A H -0.1592 0.7645 0.4225 0.109 Uiso 1 1 calc R U
H31B H -0.1717 0.5128 0.3986 0.109 Uiso 1 1 calc R U
H31C H -0.2352 0.6216 0.4318 0.109 Uiso 1 1 calc R U
C32 C -0.1030(2) 0.2825(8) 0.71912(19) 0.0542(11) Uani 1 1 d . .
H32A H -0.0993 0.1654 0.7499 0.065 Uiso 1 1 calc R U
H32B H -0.1321 0.2208 0.6801 0.065 Uiso 1 1 calc R U
C33 C -0.1463(2) 0.4898(8) 0.73467(17) 0.0471(10) Uani 1 1 d . .
C34 C -0.2062(3) 0.4413(8) 0.77343(19) 0.0533(11) Uani 1 1 d . .
H34A H -0.2579 0.3843 0.7479 0.064 Uiso 1 1 calc R U
H34B H -0.1833 0.3236 0.8028 0.064 Uiso 1 1 calc R U
C35 C -0.2234(3) 0.6465(8) 0.80579(18) 0.0506(11) Uani 1 1 d . .
C36 C -0.1479(2) 0.7565(8) 0.84496(16) 0.0494(11) Uani 1 1 d . .
H36 H -0.1609 0.9161 0.8517 0.059 Uiso 1 1 calc R U
C37 C -0.0753(2) 0.7508(8) 0.81744(17) 0.0472(10) Uani 1 1 d . .
C38 C -0.0758(2) 0.6299(7) 0.76965(17) 0.0451(10) Uani 1 1 d . .
C39 C -0.0053(3) 0.5908(8) 0.7416(2) 0.0594(13) Uani 1 1 d . .
H39A H -0.0051 0.7012 0.7097 0.071 Uiso 1 1 calc R U
H39B H 0.0473 0.5987 0.7716 0.071 Uiso 1 1 calc R U
C40 C -0.1874(3) 0.6191(8) 0.67800(18) 0.0562(12) Uani 1 1 d . .
H40A H -0.2331 0.5313 0.6548 0.067 Uiso 1 1 calc R U
H40B H -0.2076 0.7626 0.6890 0.067 Uiso 1 1 calc R U
H40C H -0.1478 0.6457 0.6540 0.067 Uiso 1 1 calc R U
C41 C -0.2928(2) 0.7978(9) 0.77551(19) 0.0571(12) Uani 1 1 d . .
H41A H -0.2858 0.9609 0.7822 0.068 Uiso 1 1 calc R U
H41B H -0.3248 0.7545 0.7354 0.068 Uiso 1 1 calc R U
C42 C -0.3004(3) 0.6541(10) 0.8275(2) 0.0640(13) Uani 1 1 d . .
H42A H -0.2983 0.7295 0.8660 0.077 Uiso 1 1 calc R U
H42B H -0.3372 0.5232 0.8192 0.077 Uiso 1 1 calc R U
C43 C -0.0035(3) 0.8885(9) 0.8500(2) 0.0613(13) Uani 1 1 d . .
H43A H -0.0172 0.9635 0.8840 0.074 Uiso 1 1 calc R U
H43B H 0.0437 0.7906 0.8643 0.074 Uiso 1 1 calc R U
H43C H 0.0097 1.0008 0.8229 0.074 Uiso 1 1 calc R U
C44 C -0.1238(3) 0.6382(8) 0.90530(18) 0.0525(11) Uani 1 1 d . .
C45 C -0.1589(3) 0.9795(9) 0.9584(2) 0.0632(13) Uani 1 1 d . .
H45A H -0.2138 1.0036 0.9322 0.076 Uiso 1 1 calc R U
H45B H -0.1205 1.0875 0.9475 0.076 Uiso 1 1 calc R U
C46 C -0.1601(5) 1.0020(11) 1.0228(2) 0.103(2) Uani 1 1 d D .
H46A H -0.1367 1.1481 1.0384 0.124 Uiso 1 1 calc R U
H46B H -0.2168 0.9944 1.0272 0.124 Uiso 1 1 calc R U
C47 C -0.1127(4) 0.8225(10) 1.0556(2) 0.0792(16) Uani 1 1 d D .
H47A H -0.1394 0.7650 1.0863 0.095 Uiso 1 1 calc R U
H47B H -0.0576 0.8767 1.0757 0.095 Uiso 1 1 calc R U
C48 C -0.1068(3) 0.6434(9) 1.01275(19) 0.0703(15) Uani 1 1 d . .
H48A H -0.0503 0.5864 1.0199 0.084 Uiso 1 1 calc R U
H48B H -0.1435 0.5176 1.0160 0.084 Uiso 1 1 calc R U

loop_
_atom_site_aniso_label
_atom_site_aniso_U_11
_atom_site_aniso_U_22
_atom_site_aniso_U_33
_atom_site_aniso_U_23
_atom_site_aniso_U_13
_atom_site_aniso_U_12
S1 0.0588(7) 0.0543(9) 0.0638(7) -0.0054(6) 0.0118(5) 0.0007(6)
S2 0.0606(7) 0.0570(10) 0.0596(7) -0.0059(6) 0.0139(5) 0.0025(6)
O1 0.0494(17) 0.078(3) 0.080(2) -0.0157(19) 0.0159(16) -0.0088(18)
O2 0.086(2) 0.047(2) 0.080(2) 0.0044(18) 0.0156(19) 0.0069(18)
O3 0.077(2) 0.050(2) 0.0510(18) 0.0027(15) 0.0071(15) 0.0142(18)
O4 0.0521(18) 0.090(3) 0.073(2) -0.017(2) 0.0186(15) -0.0042(18)
O5 0.100(3) 0.047(2) 0.078(2) -0.0027(18) 0.0173(19) 0.0121(19)
O6 0.102(3) 0.055(2) 0.0536(19) 0.0076(16) 0.0192(17) 0.024(2)
N1 0.058(2) 0.053(3) 0.056(2) -0.0067(18) 0.0151(17) -0.0075(19)
N2 0.061(2) 0.046(3) 0.0436(18) 0.0056(17) 0.0072(15) 0.0056(18)
N3 0.055(2) 0.051(2) 0.054(2) -0.0077(18) 0.0145(16) -0.0046(18)
N4 0.077(2) 0.047(3) 0.0417(19) 0.0037(18) 0.0099(17) 0.016(2)
C1 0.055(3) 0.046(3) 0.058(3) -0.005(2) 0.018(2) -0.005(2)
C2 0.065(3) 0.051(3) 0.063(3) -0.008(2) 0.029(2) -0.011(2)
C3 0.077(3) 0.051(3) 0.062(3) 0.005(2) 0.029(3) -0.002(3)
C4 0.058(3) 0.062(3) 0.060(3) 0.000(3) 0.019(2) 0.000(2)
C5 0.062(3) 0.066(4) 0.061(3) -0.008(3) 0.011(2) -0.009(3)
C6 0.065(3) 0.047(3) 0.062(3) 0.001(2) 0.017(2) -0.009(2)
C7 0.088(4) 0.092(5) 0.067(3) 0.012(3) 0.011(3) 0.000(3)
C8 0.063(3) 0.050(3) 0.061(3) 0.001(2) 0.013(2) -0.010(2)
C9 0.047(2) 0.055(3) 0.044(2) 0.006(2) 0.0039(18) -0.013(2)
C10 0.047(2) 0.061(3) 0.047(2) 0.005(2) 0.0023(18) -0.012(2)
C11 0.044(2) 0.058(3) 0.050(2) 0.010(2) 0.0072(18) -0.004(2)
C12 0.048(2) 0.048(3) 0.044(2) 0.009(2) 0.0066(17) -0.001(2)
C13 0.044(2) 0.055(3) 0.043(2) 0.003(2) 0.0011(17) -0.005(2)
C14 0.045(2) 0.044(3) 0.047(2) 0.0041(19) 0.0059(17) -0.0037(19)
C15 0.054(3) 0.057(3) 0.064(3) -0.010(2) 0.015(2) -0.010(2)
C16 0.054(3) 0.068(3) 0.048(2) 0.007(2) 0.006(2) -0.006(2)
C17 0.043(2) 0.084(4) 0.062(3) 0.009(3) 0.0051(19) -0.002(2)
C18 0.054(3) 0.088(4) 0.059(3) 0.007(3) 0.015(2) -0.010(3)
C19 0.052(2) 0.065(3) 0.055(3) -0.009(2) 0.008(2) -0.007(2)
C20 0.048(2) 0.051(3) 0.046(2) -0.001(2) 0.0044(18) -0.001(2)
C21 0.064(3) 0.048(3) 0.057(3) 0.005(2) 0.010(2) 0.005(2)
C22 0.080(3) 0.061(4) 0.063(3) -0.004(3) 0.018(3) 0.009(3)
C23 0.087(4) 0.069(4) 0.050(3) 0.001(3) 0.019(2) 0.000(3)
C24 0.079(3) 0.050(3) 0.043(2) 0.005(2) 0.006(2) 0.006(2)
C25 0.059(3) 0.044(3) 0.056(3) -0.007(2) 0.019(2) -0.008(2)
C26 0.062(3) 0.051(3) 0.062(3) -0.010(2) 0.025(2) -0.011(2)
C27 0.077(3) 0.053(3) 0.065(3) -0.002(3) 0.031(3) -0.002(3)
C28 0.063(3) 0.070(4) 0.058(3) 0.002(3) 0.022(2) 0.005(3)
C29 0.066(3) 0.067(4) 0.057(3) -0.002(3) 0.013(2) -0.009(3)
C30 0.068(3) 0.056(3) 0.057(3) -0.007(2) 0.022(2) -0.016(3)
C31 0.088(4) 0.111(6) 0.072(4) 0.019(4) 0.018(3) 0.011(4)
C32 0.057(3) 0.051(3) 0.051(2) -0.001(2) 0.0068(19) -0.010(2)
C33 0.050(2) 0.045(3) 0.044(2) -0.0008(19) 0.0065(18) -0.009(2)
C34 0.049(2) 0.056(3) 0.052(2) 0.003(2) 0.0064(19) -0.016(2)
C35 0.046(2) 0.054(3) 0.050(2) 0.005(2) 0.0080(18) -0.007(2)
C36 0.051(2) 0.056(3) 0.040(2) 0.005(2) 0.0079(17) 0.001(2)
C37 0.045(2) 0.048(3) 0.045(2) 0.002(2) 0.0056(17) -0.008(2)
C38 0.045(2) 0.047(3) 0.042(2) 0.0017(19) 0.0054(17) -0.0073(19)
C39 0.054(3) 0.063(4) 0.062(3) -0.011(2) 0.016(2) -0.012(2)
C40 0.056(3) 0.064(3) 0.045(2) 0.003(2) 0.005(2) -0.004(2)
C41 0.045(2) 0.063(3) 0.061(3) 0.008(2) 0.0076(19) 0.001(2)
C42 0.054(3) 0.079(4) 0.062(3) 0.000(3) 0.021(2) -0.006(3)
C43 0.057(3) 0.070(4) 0.053(3) -0.011(2) 0.005(2) -0.012(2)
C44 0.059(3) 0.054(3) 0.044(2) 0.009(2) 0.0106(19) 0.006(2)
C45 0.078(3) 0.056(3) 0.054(3) 0.002(2) 0.015(2) 0.004(3)
C46 0.164(6) 0.086(5) 0.053(3) -0.010(3) 0.013(4) 0.039(5)
C47 0.105(4) 0.084(4) 0.048(3) 0.004(3) 0.016(3) 0.009(3)
C48 0.096(4) 0.071(4) 0.043(2) 0.010(3) 0.017(2) 0.016(3)

loop_
_atom_type_symbol
_atom_type_description
_atom_type_scat_dispersion_real
_atom_type_scat_dispersion_imag
_atom_type_scat_source
C C 0.0181 0.0091 'International Tables Vol C Tables 4.2.6.8 and 6.1.1.4'
H H 0.0000 0.0000 'International Tables Vol C Tables 4.2.6.8 and 6.1.1.4'
N N 0.0311 0.0180 'International Tables Vol C Tables 4.2.6.8 and 6.1.1.4'
O O 0.0492 0.0322 'International Tables Vol C Tables 4.2.6.8 and 6.1.1.4'
S S 0.3331 0.5567 'International Tables Vol C Tables 4.2.6.8 and 6.1.1.4'

loop_
_geom_angle_atom_site_label_1
_geom_angle_atom_site_label_2
_geom_angle_atom_site_label_3
_geom_angle
O2 S1 O1 120.2(2)
O2 S1 N1 107.4(2)
O1 S1 N1 106.7(2)
O2 S1 C1 106.2(2)
O1 S1 C1 107.7(2)
N1 S1 C1 108.3(2)
O5 S2 O4 120.4(2)
O5 S2 N3 107.6(2)
O4 S2 N3 106.4(2)
O5 S2 C25 106.5(2)
O4 S2 C25 107.8(2)
N3 S2 C25 107.7(2)
C15 N1 C8 111.4(4)
C15 N1 S1 120.3(3)
C8 N1 S1 121.1(3)
C20 N2 C21 128.5(4)
C20 N2 C24 120.0(4)
C21 N2 C24 111.5(4)
C39 N3 C32 111.6(4)
C39 N3 S2 120.4(3)
C32 N3 S2 121.4(3)
C44 N4 C45 128.4(4)
C44 N4 C48 119.9(4)
C45 N4 C48 111.6(4)
C6 C1 C2 119.2(4)
C6 C1 S1 120.3(4)
C2 C1 S1 120.5(4)
C1 C2 C3 119.7(4)
C1 C2 H2 120.1
C3 C2 H2 120.1
C4 C3 C2 120.7(5)
C4 C3 H3 119.6
C2 C3 H3 119.6
C5 C4 C3 118.7(5)
C5 C4 C7 121.0(5)
C3 C4 C7 120.4(5)
C6 C5 C4 121.0(5)
C6 C5 H5 119.5
C4 C5 H5 119.5
C1 C6 C5 120.6(5)
C1 C6 H6 119.7
C5 C6 H6 119.7
C4 C7 H7A 109.5
C4 C7 H7B 109.5
H7A C7 H7B 109.5
C4 C7 H7C 109.5
H7A C7 H7C 109.5
H7B C7 H7C 109.5
N1 C8 C9 104.6(4)
N1 C8 H8A 110.8
C9 C8 H8A 110.8
N1 C8 H8B 110.8
C9 C8 H8B 110.8
H8A C8 H8B 108.9
C14 C9 C8 102.4(3)
C14 C9 C10 109.9(3)
C8 C9 C10 112.8(4)
C14 C9 C16 110.0(4)
C8 C9 C16 109.8(4)
C10 C9 C16 111.6(3)
C11 C10 C9 111.0(4)
C11 C10 H10A 109.4
C9 C10 H10A 109.4
C11 C10 H10B 109.4
C9 C10 H10B 109.4
H10A C10 H10B 108.0
C10 C11 C18 118.7(4)
C10 C11 C17 118.7(4)
C18 C11 C17 59.9(3)
C10 C11 C12 114.9(3)
C18 C11 C12 116.6(4)
C17 C11 C12 117.2(4)
C13 C12 C11 112.4(3)
C13 C12 C20 108.5(3)
C11 C12 C20 108.9(3)
C13 C12 H12 109.0
C11 C12 H12 109.0
C20 C12 H12 109.0
C14 C13 C19 124.5(4)
C14 C13 C12 121.4(4)
C19 C13 C12 114.2(4)
C13 C14 C15 126.6(4)
C13 C14 C9 126.8(4)
C15 C14 C9 106.4(3)
N1 C15 C14 102.1(4)
N1 C15 H15A 111.3
C14 C15 H15A 111.3
N1 C15 H15B 111.3
C14 C15 H15B 111.3
H15A C15 H15B 109.2
C9 C16 H16A 109.5
C9 C16 H16B 109.5
H16A C16 H16B 109.5
C9 C16 H16C 109.5
H16A C16 H16C 109.5
H16B C16 H16C 109.5
C18 C17 C11 59.9(3)
C18 C17 H17A 117.8
C11 C17 H17A 117.8
C18 C17 H17B 117.8
C11 C17 H17B 117.8
H17A C17 H17B 114.9
C11 C18 C17 60.1(3)
C11 C18 H18A 117.8
C17 C18 H18A 117.8
C11 C18 H18B 117.8
C17 C18 H18B 117.8
H18A C18 H18B 114.9
C13 C19 H19A 109.5
C13 C19 H19B 109.5
H19A C19 H19B 109.5
C13 C19 H19C 109.5
H19A C19 H19C 109.5
H19B C19 H19C 109.5
O3 C20 N2 121.4(4)
O3 C20 C12 120.9(4)
N2 C20 C12 117.7(4)
N2 C21 C22 103.6(4)
N2 C21 H21A 111.0
C22 C21 H21A 111.0
N2 C21 H21B 111.0
C22 C21 H21B 111.0
H21A C21 H21B 109.0
C23 C22 C21 104.6(4)
C23 C22 H22A 110.8
C21 C22 H22A 110.8
C23 C22 H22B 110.8
C21 C22 H22B 110.8
H22A C22 H22B 108.9
C22 C23 C24 104.9(4)
C22 C23 H23A 110.8
C24 C23 H23A 110.8
C22 C23 H23B 110.8
C24 C23 H23B 110.8
H23A C23 H23B 108.8
N2 C24 C23 103.6(4)
N2 C24 H24A 111.0
C23 C24 H24A 111.0
N2 C24 H24B 111.0
C23 C24 H24B 111.0
H24A C24 H24B 109.0
C26 C25 C30 119.8(5)
C26 C25 S2 120.5(4)
C30 C25 S2 119.7(4)
C25 C26 C27 119.2(5)
C25 C26 H26 120.4
C27 C26 H26 120.4
C28 C27 C26 121.1(5)
C28 C27 H27 119.4
C26 C27 H27 119.4
C29 C28 C27 118.6(5)
C29 C28 C31 120.7(5)
C27 C28 C31 120.7(5)
C30 C29 C28 121.0(5)
C30 C29 H29 119.5
C28 C29 H29 119.5
C29 C30 C25 120.3(5)
C29 C30 H30 119.8
C25 C30 H30 119.8
C28 C31 H31A 109.5
C28 C31 H31B 109.5
H31A C31 H31B 109.5
C28 C31 H31C 109.5
H31A C31 H31C 109.5
H31B C31 H31C 109.5
N3 C32 C33 104.5(4)
N3 C32 H32A 110.8
C33 C32 H32A 110.8
N3 C32 H32B 110.8
C33 C32 H32B 110.8
H32A C32 H32B 108.9
C38 C33 C32 102.3(3)
C38 C33 C34 109.7(3)
C32 C33 C34 114.0(4)
C38 C33 C40 108.2(4)
C32 C33 C40 110.6(3)
C34 C33 C40 111.5(3)
C35 C34 C33 111.7(4)
C35 C34 H34A 109.3
C33 C34 H34A 109.3
C35 C34 H34B 109.3
C33 C34 H34B 109.3
H34A C34 H34B 107.9
C34 C35 C42 118.5(4)
C34 C35 C41 118.6(4)
C42 C35 C41 60.0(3)
C34 C35 C36 114.5(4)
C42 C35 C36 117.2(4)
C41 C35 C36 117.5(4)
C37 C36 C35 112.9(3)
C37 C36 C44 108.0(3)
C35 C36 C44 110.1(4)
C37 C36 H36 108.6
C35 C36 H36 108.6
C44 C36 H36 108.6
C38 C37 C43 124.1(4)
C38 C37 C36 121.4(4)
C43 C37 C36 114.5(4)
C37 C38 C39 126.8(4)
C37 C38 C33 126.5(4)
C39 C38 C33 106.6(3)
N3 C39 C38 103.0(4)
N3 C39 H39A 111.2
C38 C39 H39A 111.2
N3 C39 H39B 111.2
C38 C39 H39B 111.2
H39A C39 H39B 109.1
C33 C40 H40A 109.5
C33 C40 H40B 109.5
H40A C40 H40B 109.5
C33 C40 H40C 109.5
H40A C40 H40C 109.5
H40B C40 H40C 109.5
C42 C41 C35 59.8(3)
C42 C41 H41A 117.8
C35 C41 H41A 117.8
C42 C41 H41B 117.8
C35 C41 H41B 117.8
H41A C41 H41B 114.9
C35 C42 C41 60.3(3)
C35 C42 H42A 117.7
C41 C42 H42A 117.7
C35 C42 H42B 117.7
C41 C42 H42B 117.7
H42A C42 H42B 114.9
C37 C43 H43A 109.5
C37 C43 H43B 109.5
H43A C43 H43B 109.5
C37 C43 H43C 109.5
H43A C43 H43C 109.5
H43B C43 H43C 109.5
O6 C44 N4 120.9(4)
O6 C44 C36 120.5(4)
N4 C44 C36 118.5(4)
N4 C45 C46 103.5(4)
N4 C45 H45A 111.1
C46 C45 H45A 111.1
N4 C45 H45B 111.1
C46 C45 H45B 111.1
H45A C45 H45B 109.0
C47 C46 C45 108.5(5)
C47 C46 H46A 110.0
C45 C46 H46A 110.0
C47 C46 H46B 110.0
C45 C46 H46B 110.0
H46A C46 H46B 108.4
C46 C47 C48 107.7(4)
C46 C47 H47A 110.2
C48 C47 H47A 110.2
C46 C47 H47B 110.2
C48 C47 H47B 110.2
H47A C47 H47B 108.5
N4 C48 C47 104.9(4)
N4 C48 H48A 110.8
C47 C48 H48A 110.8
N4 C48 H48B 110.8
C47 C48 H48B 110.8
H48A C48 H48B 108.8

loop_
_geom_bond_atom_site_label_1
_geom_bond_atom_site_label_2
_geom_bond_distance
S1 O2 1.425(4)
S1 O1 1.437(3)
S1 N1 1.609(4)
S1 C1 1.752(5)
S2 O5 1.425(4)
S2 O4 1.429(3)
S2 N3 1.614(4)
S2 C25 1.757(5)
O3 C20 1.236(5)
O6 C44 1.234(5)
N1 C15 1.481(6)
N1 C8 1.482(5)
N2 C20 1.339(5)
N2 C21 1.463(6)
N2 C24 1.479(5)
N3 C39 1.475(6)
N3 C32 1.482(5)
N4 C44 1.343(5)
N4 C45 1.461(6)
N4 C48 1.466(5)
C1 C6 1.380(6)
C1 C2 1.394(6)
C2 C3 1.396(6)
C2 H2 0.9500
C3 C4 1.388(7)
C3 H3 0.9500
C4 C5 1.382(7)
C4 C7 1.507(7)
C5 C6 1.381(6)
C5 H5 0.9500
C6 H6 0.9500
C7 H7A 0.9800
C7 H7B 0.9800
C7 H7C 0.9800
C8 C9 1.534(6)
C8 H8A 0.9900
C8 H8B 0.9900
C9 C14 1.510(5)
C9 C10 1.538(5)
C9 C16 1.539(6)
C10 C11 1.506(7)
C10 H10A 0.9900
C10 H10B 0.9900
C11 C18 1.508(6)
C11 C17 1.511(6)
C11 C12 1.538(6)
C12 C13 1.523(5)
C12 C20 1.540(5)
C12 H12 1.0000
C13 C14 1.322(6)
C13 C19 1.509(6)
C14 C15 1.508(6)
C15 H15A 0.9900
C15 H15B 0.9900
C16 H16A 0.9800
C16 H16B 0.9800
C16 H16C 0.9800
C17 C18 1.508(6)
C17 H17A 0.9900
C17 H17B 0.9900
C18 H18A 0.9900
C18 H18B 0.9900
C19 H19A 0.9800
C19 H19B 0.9800
C19 H19C 0.9800
C21 C22 1.521(6)
C21 H21A 0.9900
C21 H21B 0.9900
C22 C23 1.495(7)
C22 H22A 0.9900
C22 H22B 0.9900
C23 C24 1.502(6)
C23 H23A 0.9900
C23 H23B 0.9900
C24 H24A 0.9900
C24 H24B 0.9900
C25 C26 1.388(6)
C25 C30 1.389(6)
C26 C27 1.396(7)
C26 H26 0.9500
C27 C28 1.393(7)
C27 H27 0.9500
C28 C29 1.380(7)
C28 C31 1.504(7)
C29 C30 1.380(6)
C29 H29 0.9500
C30 H30 0.9500
C31 H31A 0.9800
C31 H31B 0.9800
C31 H31C 0.9800
C32 C33 1.526(6)
C32 H32A 0.9900
C32 H32B 0.9900
C33 C38 1.521(5)
C33 C34 1.533(6)
C33 C40 1.537(6)
C34 C35 1.501(6)
C34 H34A 0.9900
C34 H34B 0.9900
C35 C42 1.505(6)
C35 C41 1.514(6)
C35 C36 1.526(6)
C36 C37 1.512(5)
C36 C44 1.530(6)
C36 H36 1.0000
C37 C38 1.319(6)
C37 C43 1.510(6)
C38 C39 1.506(6)
C39 H39A 0.9900
C39 H39B 0.9900
C40 H40A 0.9800
C40 H40B 0.9800
C40 H40C 0.9800
C41 C42 1.509(6)
C41 H41A 0.9900
C41 H41B 0.9900
C42 H42A 0.9900
C42 H42B 0.9900
C43 H43A 0.9800
C43 H43B 0.9800
C43 H43C 0.9800
C45 C46 1.499(7)
C45 H45A 0.9900
C45 H45B 0.9900
C46 C47 1.442(7)
C46 H46A 0.9900
C46 H46B 0.9900
C47 C48 1.479(7)
C47 H47A 0.9900
C47 H47B 0.9900
C48 H48A 0.9900
C48 H48B 0.9900

loop_
_geom_torsion_atom_site_label_1
_geom_torsion_atom_site_label_2
_geom_torsion_atom_site_label_3
_geom_torsion_atom_site_label_4
_geom_torsion
O2 S1 N1 C15 163.3(4)
O1 S1 N1 C15 33.2(4)
C1 S1 N1 C15 -82.4(4)
O2 S1 N1 C8 -49.0(4)
O1 S1 N1 C8 -179.1(3)
C1 S1 N1 C8 65.3(4)
O5 S2 N3 C39 163.0(3)
O4 S2 N3 C39 32.8(4)
C25 S2 N3 C39 -82.6(4)
O5 S2 N3 C32 -48.1(4)
O4 S2 N3 C32 -178.3(3)
C25 S2 N3 C32 66.3(4)
O2 S1 C1 C6 22.1(4)
O1 S1 C1 C6 152.0(4)
N1 S1 C1 C6 -93.0(4)
O2 S1 C1 C2 -158.4(4)
O1 S1 C1 C2 -28.4(4)
N1 S1 C1 C2 86.6(4)
C6 C1 C2 C3 -1.5(7)
S1 C1 C2 C3 178.9(3)
C1 C2 C3 C4 1.1(7)
C2 C3 C4 C5 -0.1(7)
C2 C3 C4 C7 -178.5(4)
C3 C4 C5 C6 -0.4(7)
C7 C4 C5 C6 177.9(5)
C2 C1 C6 C5 1.0(7)
S1 C1 C6 C5 -179.4(4)
C4 C5 C6 C1 0.0(7)
C15 N1 C8 C9 6.8(5)
S1 N1 C8 C9 -143.5(3)
N1 C8 C9 C14 -26.1(4)
N1 C8 C9 C10 -144.1(3)
N1 C8 C9 C16 90.8(4)
C14 C9 C10 C11 46.1(5)
C8 C9 C10 C11 159.7(3)
C16 C9 C10 C11 -76.1(4)
C9 C10 C11 C18 158.5(4)
C9 C10 C11 C17 89.1(4)
C9 C10 C11 C12 -56.9(5)
C10 C11 C12 C13 35.9(5)
C18 C11 C12 C13 -178.7(4)
C17 C11 C12 C13 -110.6(4)
C10 C11 C12 C20 -84.4(4)
C18 C11 C12 C20 61.0(5)
C17 C11 C12 C20 129.1(4)
C11 C12 C13 C14 -6.9(6)
C20 C12 C13 C14 113.6(4)
C11 C12 C13 C19 174.2(4)
C20 C12 C13 C19 -65.2(5)
C19 C13 C14 C15 2.7(7)
C12 C13 C14 C15 -176.1(4)
C19 C13 C14 C9 178.3(4)
C12 C13 C14 C9 -0.5(7)
C8 C9 C14 C13 -139.6(4)
C10 C9 C14 C13 -19.5(6)
C16 C9 C14 C13 103.6(5)
C8 C9 C14 C15 36.7(4)
C10 C9 C14 C15 156.8(4)
C16 C9 C14 C15 -80.0(4)
C8 N1 C15 C14 15.4(5)
S1 N1 C15 C14 165.9(3)
C13 C14 C15 N1 144.1(4)
C9 C14 C15 N1 -32.3(4)
C10 C11 C17 C18 108.4(5)
C12 C11 C17 C18 -106.4(4)
C10 C11 C18 C17 -108.4(5)
C12 C11 C18 C17 107.6(5)
C21 N2 C20 O3 -179.6(4)
C24 N2 C20 O3 -2.0(6)
C21 N2 C20 C12 -0.7(6)
C24 N2 C20 C12 176.9(4)
C13 C12 C20 O3 -55.0(5)
C11 C12 C20 O3 67.7(5)
C13 C12 C20 N2 126.1(4)
C11 C12 C20 N2 -111.2(4)
C20 N2 C21 C22 -172.5(4)
C24 N2 C21 C22 9.7(5)
N2 C21 C22 C23 -27.3(5)
C21 C22 C23 C24 35.1(5)
C20 N2 C24 C23 -166.5(4)
C21 N2 C24 C23 11.5(5)
C22 C23 C24 N2 -28.5(5)
O5 S2 C25 C26 -157.4(4)
O4 S2 C25 C26 -27.0(4)
N3 S2 C25 C26 87.4(4)
O5 S2 C25 C30 24.4(4)
O4 S2 C25 C30 154.8(4)
N3 S2 C25 C30 -90.8(4)
C30 C25 C26 C27 -0.1(7)
S2 C25 C26 C27 -178.3(3)
C25 C26 C27 C28 0.9(7)
C26 C27 C28 C29 -1.2(7)
C26 C27 C28 C31 -179.7(5)
C27 C28 C29 C30 0.7(7)
C31 C28 C29 C30 179.2(5)
C28 C29 C30 C25 0.1(7)
C26 C25 C30 C29 -0.4(7)
S2 C25 C30 C29 177.8(4)
C39 N3 C32 C33 11.4(4)
S2 N3 C32 C33 -140.0(3)
N3 C32 C33 C38 -27.9(4)
N3 C32 C33 C34 -146.2(3)
N3 C32 C33 C40 87.2(4)
C38 C33 C34 C35 44.8(5)
C32 C33 C34 C35 158.9(3)
C40 C33 C34 C35 -75.0(4)
C33 C34 C35 C42 158.5(4)
C33 C34 C35 C41 89.1(4)
C33 C34 C35 C36 -56.7(5)
C34 C35 C36 C37 37.8(5)
C42 C35 C36 C37 -176.8(4)
C41 C35 C36 C37 -108.3(5)
C34 C35 C36 C44 -82.8(4)
C42 C35 C36 C44 62.5(5)
C41 C35 C36 C44 131.0(4)
C35 C36 C37 C38 -10.4(6)
C44 C36 C37 C38 111.5(5)
C35 C36 C37 C43 171.0(4)
C44 C36 C37 C43 -67.2(5)
C43 C37 C38 C39 5.2(7)
C36 C37 C38 C39 -173.3(4)
C43 C37 C38 C33 -179.4(4)
C36 C37 C38 C33 2.1(7)
C32 C33 C38 C37 -140.7(4)
C34 C33 C38 C37 -19.4(6)
C40 C33 C38 C37 102.4(5)
C32 C33 C38 C39 35.4(4)
C34 C33 C38 C39 156.7(4)
C40 C33 C38 C39 -81.5(4)
C32 N3 C39 C38 10.4(5)
S2 N3 C39 C38 162.0(3)
C37 C38 C39 N3 147.7(5)
C33 C38 C39 N3 -28.4(4)
C34 C35 C41 C42 108.2(4)
C36 C35 C41 C42 -107.1(4)
C34 C35 C42 C41 -108.4(5)
C36 C35 C42 C41 107.7(5)
C45 N4 C44 O6 179.2(5)
C48 N4 C44 O6 3.0(7)
C45 N4 C44 C36 -1.9(7)
C48 N4 C44 C36 -178.1(4)
C37 C36 C44 O6 -56.8(6)
C35 C36 C44 O6 66.7(6)
C37 C36 C44 N4 124.3(4)
C35 C36 C44 N4 -112.1(5)
C44 N4 C45 C46 176.4(5)
C48 N4 C45 C46 -7.2(6)
N4 C45 C46 C47 16.9(7)
C45 C46 C47 C48 -20.5(8)
C44 N4 C48 C47 172.1(4)
C45 N4 C48 C47 -4.7(6)
C46 C47 C48 N4 15.3(7)
